data_4506358
loop_
_publ_author_name
'Xiong, Kecai'
'Jiang, Feilong'
'Gai, Yanli'
'He, Zhangzhen'
'Yuan, Daqiang'
'Chen, Lian'
'Su, Kongzhao'
'Hong, Maochun'

_publ_section_title
;
 Self-Assembly of Thiacalix[4]arene-Supported Nickel(II)/Cobalt(II)
 Complexes Sustained by in Situ Generated 5-Methyltetrazolate Ligand
;
_journal_issue 6
_journal_name_full 'Crystal Growth &amp; Design'
_journal_page_first 3335
_journal_paper_doi 10.1021/cg300483c
_journal_volume 12
_journal_year 2012
_chemical_formula_sum 'C217 H190 N46 Ni12 O25 S12'
_chemical_formula_weight 4931.23
_chemical_name_systematic
; 
 ? 
;
_space_group_IT_number 15
_symmetry_cell_setting monoclinic
_symmetry_space_group_name_Hall '-C 2yc'
_symmetry_space_group_name_H-M 'C 1 2/c 1'
_atom_sites_solution_hydrogens geom
_atom_sites_solution_primary direct
_atom_sites_solution_secondary difmap
_audit_creation_method SHELXL-97
_cell_angle_alpha 90.00
_cell_angle_beta 97.759(2)
_cell_angle_gamma 90.00
_cell_formula_units_Z 4
_cell_length_a 29.243(3)
_cell_length_b 22.585(2)
_cell_length_c 35.586(3)
_cell_measurement_reflns_used 32637
_cell_measurement_temperature 123(2)
_cell_measurement_theta_max 27.5010
_cell_measurement_theta_min 2.0787
_cell_volume 23288(4)
_computing_cell_refinement 'CrystalClear (Rigaku Inc., 2008)'
_computing_data_collection 'CrystalClear (Rigaku Inc., 2008)'
_computing_data_reduction 'CrystalClear (Rigaku Inc., 2008)'
_computing_structure_refinement 'SHELXL-97 (Sheldrick, 1997)'
_computing_structure_solution 'SHELXS-97 (Sheldrick, 1990)'
_diffrn_ambient_temperature 123(2)
_diffrn_detector_area_resol_mean 28.5714
_diffrn_measured_fraction_theta_full 0.987
_diffrn_measured_fraction_theta_max 0.987
_diffrn_measurement_device_type Saturn724+
_diffrn_measurement_method CCD_Profile_fitting
_diffrn_radiation_monochromator graphite
_diffrn_radiation_source 'fine-focus sealed tube'
_diffrn_radiation_type MoK\a
_diffrn_radiation_wavelength 0.71073
_diffrn_reflns_av_R_equivalents 0.0308
_diffrn_reflns_av_sigmaI/netI 0.0289
_diffrn_reflns_limit_h_max 37
_diffrn_reflns_limit_h_min -37
_diffrn_reflns_limit_k_max 29
_diffrn_reflns_limit_k_min -29
_diffrn_reflns_limit_l_max 46
_diffrn_reflns_limit_l_min -46
_diffrn_reflns_number 102899
_diffrn_reflns_theta_full 27.50
_diffrn_reflns_theta_max 27.50
_diffrn_reflns_theta_min 2.15
_exptl_absorpt_coefficient_mu 1.125
_exptl_absorpt_correction_T_max 0.6941
_exptl_absorpt_correction_T_min 0.6617
_exptl_absorpt_correction_type multi-scan
_exptl_crystal_colour Green
_exptl_crystal_density_diffrn 1.399
_exptl_crystal_density_method 'not measured'
_exptl_crystal_description Prism
_exptl_crystal_F_000 10124
_exptl_crystal_size_max 0.40
_exptl_crystal_size_mid 0.40
_exptl_crystal_size_min 0.35
_platon_squeeze_details
;

SQUEEZE removed two disordered DMF and two disordered Py molecules
per formula unit. This valueis calculated based upon 
volume/count_electrons analysis and TG-MS analysis.
See ref: a) Y. F. Bi, X. T. Wang, W. P. Liao, X. F. Wang, X. W. Wang,
 H. J. Zhang and S. Gao, J. Am. Chem. Soc. 2009, 131, 11650; 
b)Y. F. Bi, S. C. Du and W. P. Liao, Chem. Commun., 2011, 47, 4724.
;
_refine_diff_density_max 1.299
_refine_diff_density_min -0.753
_refine_diff_density_rms 0.108
_refine_ls_extinction_method none
_refine_ls_goodness_of_fit_ref 1.053
_refine_ls_hydrogen_treatment constr
_refine_ls_matrix_type full
_refine_ls_number_parameters 1264
_refine_ls_number_reflns 26377
_refine_ls_number_restraints 52
_refine_ls_restrained_S_all 1.077
_refine_ls_R_factor_all 0.0586
_refine_ls_R_factor_gt 0.0530
_refine_ls_shift/su_max 0.002
_refine_ls_shift/su_mean 0.000
_refine_ls_structure_factor_coef Fsqd
_refine_ls_weighting_details 'calc w=1/[\s^2^(Fo^2^)+(0.1078P)^2^+42.0839P] where P=(Fo^2^+2Fc^2^)/3'
_refine_ls_weighting_scheme calc
_refine_ls_wR_factor_gt 0.1630
_refine_ls_wR_factor_ref 0.1696
_reflns_number_gt 23170
_reflns_number_total 26377
_reflns_threshold_expression >2sigma(I)
_cod_data_source_file cg300483c_si_002.cif
_cod_data_source_block complex_1
_cod_depositor_comments
;
The following automatic conversions were performed:

'_exptl_absorpt_correction_type' value 'Multi-scan' changed to
'multi-scan' according to
/home/saulius/struct/CIF-dictionaries/cif_core.dic dictionary named
'cif_core.dic' version 2.4.1 from 2010-06-29.

Automatic conversion script
Id: cif_fix_values 1891 2012-01-12 08:04:46Z andrius 
;
_cod_original_sg_symbol_H-M C2/c
_cod_database_code 4506358

loop_
_symmetry_equiv_pos_as_xyz
'x, y, z'
'-x, y, -z+1/2'
'x+1/2, y+1/2, z'
'-x+1/2, y+1/2, -z+1/2'
'-x, -y, -z'
'x, -y, z-1/2'
'-x+1/2, -y+1/2, -z'
'x+1/2, -y+1/2, z-1/2'

loop_
_atom_site_label
_atom_site_type_symbol
_atom_site_fract_x
_atom_site_fract_y
_atom_site_fract_z
_atom_site_U_iso_or_equiv
_atom_site_adp_type
_atom_site_occupancy
_atom_site_symmetry_multiplicity
_atom_site_calc_flag
_atom_site_refinement_flags
_atom_site_disorder_assembly
_atom_site_disorder_group
Ni1 Ni 0.476234(13) 0.712594(15) 0.143749(10) 0.02462(9) Uani 1 1 d . . .
Ni2 Ni 0.524750(13) 0.784572(15) 0.065829(10) 0.02699(9) Uani 1 1 d . . .
Ni3 Ni 0.625227(13) 0.788939(16) 0.106518(10) 0.02725(9) Uani 1 1 d . . .
Ni4 Ni 0.596914(13) 0.711455(15) 0.191520(10) 0.02490(9) Uani 1 1 d . . .
Ni5 Ni 0.581145(13) 0.845016(15) 0.229342(10) 0.02618(9) Uani 1 1 d . . .
Ni6 Ni 0.539203(13) 0.845689(15) 0.317824(10) 0.02639(9) Uani 1 1 d . . .
S1 S 0.44768(2) 0.61720(3) 0.127988(19) 0.02722(14) Uani 1 1 d . . .
S2 S 0.50913(3) 0.72929(3) 0.006436(19) 0.02988(15) Uani 1 1 d . . .
S3 S 0.68469(3) 0.73919(3) 0.07705(2) 0.03134(16) Uani 1 1 d . . .
S4 S 0.62852(2) 0.61557(3) 0.19692(2) 0.02825(15) Uani 1 1 d . . .
S5 S 0.62141(3) 0.93250(3) 0.21630(2) 0.03392(17) Uani 1 1 d . . .
S6 S 0.55738(3) 0.93243(3) 0.35396(2) 0.03397(17) Uani 1 1 d . . .
O1 O 0.53897(7) 0.67151(8) 0.16176(5) 0.0255(4) Uani 1 1 d . . .
O2 O 0.48988(7) 0.71570(8) 0.08802(5) 0.0270(4) Uani 1 1 d . . .
O3 O 0.58337(7) 0.73516(9) 0.07131(5) 0.0275(4) Uani 1 1 d . . .
O4 O 0.63252(7) 0.71930(8) 0.14498(6) 0.0278(4) Uani 1 1 d . . .
O5 O 0.52264(7) 0.89099(9) 0.20204(6) 0.0290(4) Uani 1 1 d . . .
O6 O 0.57647(7) 0.88316(9) 0.27998(6) 0.0295(4) Uani 1 1 d . . .
O7 O 0.50232(7) 0.79682(8) 0.15065(6) 0.0270(4) Uani 1 1 d . . .
O8 O 0.55969(7) 0.81327(8) 0.11772(5) 0.0269(4) Uani 1 1 d . . .
O9 O 0.57582(7) 0.79722(8) 0.17913(5) 0.0266(4) Uani 1 1 d . . .
O11 O 0.6931(4) 0.5210(8) 0.2854(6) 0.410(11) Uiso 1 1 d D . .
O12 O 0.7440(4) 0.3977(5) 0.5002(3) 0.131(4) Uiso 0.50 1 d PD . .
N1 N 0.37535(11) 0.73700(15) 0.10972(9) 0.0466(7) Uani 1 1 d . . .
N2 N 0.41390(9) 0.75383(11) 0.13105(7) 0.0308(5) Uani 1 1 d . . .
N3 N 0.40688(9) 0.80411(11) 0.14819(7) 0.0309(5) Uani 1 1 d . . .
N4 N 0.36393(10) 0.82172(14) 0.13859(9) 0.0445(7) Uani 1 1 d . . .
N5 N 0.46764(10) 0.83781(12) 0.05818(7) 0.0369(6) Uani 1 1 d . . .
N6 N 0.56590(11) 0.84804(12) 0.04343(8) 0.0410(7) Uani 1 1 d . . .
N7 N 0.61192(10) 0.84932(12) 0.06259(8) 0.0371(6) Uani 1 1 d . . .
N8 N 0.63621(13) 0.88639(16) 0.04640(10) 0.0552(8) Uani 1 1 d . . .
N9 N 0.60864(14) 0.91284(18) 0.01703(11) 0.0621(10) Uani 1 1 d . . .
N10 N 0.66898(9) 0.84491(11) 0.14041(7) 0.0324(5) Uani 1 1 d . . .
N11 N 0.64510(9) 0.80136(11) 0.24329(7) 0.0299(5) Uani 1 1 d . . .
N12 N 0.64983(9) 0.74914(11) 0.22604(7) 0.0303(5) Uani 1 1 d . . .
N13 N 0.69095(10) 0.72729(14) 0.23592(8) 0.0418(6) Uani 1 1 d . . .
N14 N 0.71495(10) 0.76569(16) 0.26031(9) 0.0479(7) Uani 1 1 d . . .
N15 N 0.56242(8) 0.71519(10) 0.24189(7) 0.0252(5) Uani 1 1 d . . .
N16 N 0.55408(8) 0.77087(10) 0.25185(6) 0.0244(4) Uani 1 1 d . . .
N17 N 0.53960(8) 0.77101(10) 0.28473(6) 0.0245(4) Uani 1 1 d . . .
N18 N 0.53842(8) 0.71555(10) 0.29787(7) 0.0257(5) Uani 1 1 d . . .
N20 N 0.6827(2) 0.6001(5) 0.3181(3) 0.169(3) Uiso 1 1 d D . .
N21 N 0.7647(4) 0.4790(4) 0.4640(2) 0.092(3) Uiso 0.50 1 d PD . .
N22 N 0.5000 1.1169(4) 0.2500 0.107(3) Uiso 1 2 d S . .
C1 C 0.53879(10) 0.61298(12) 0.16080(7) 0.0257(5) Uani 1 1 d . . .
C2 C 0.57808(10) 0.57855(13) 0.17502(8) 0.0290(6) Uani 1 1 d . . .
C3 C 0.57790(12) 0.51719(13) 0.17388(9) 0.0351(6) Uani 1 1 d . . .
H3 H 0.6050 0.4962 0.1838 0.042 Uiso 1 1 calc R . .
C4 C 0.53886(13) 0.48568(14) 0.15856(10) 0.0398(7) Uani 1 1 d . . .
C5 C 0.49975(12) 0.51809(13) 0.14536(9) 0.0345(6) Uani 1 1 d . . .
H5 H 0.4723 0.4978 0.1355 0.041 Uiso 1 1 calc R . .
C6 C 0.49965(10) 0.57970(12) 0.14626(8) 0.0280(6) Uani 1 1 d . . .
C7 C 0.53879(16) 0.41975(16) 0.15608(13) 0.0541(10) Uani 1 1 d . . .
C8 C 0.5672(2) 0.3853(2) 0.18112(18) 0.0870(19) Uani 1 1 d . . .
H8 H 0.5872 0.4038 0.2009 0.104 Uiso 1 1 calc R . .
C9 C 0.5673(3) 0.3247(3) 0.1781(2) 0.101(2) Uani 1 1 d U . .
H9 H 0.5888 0.3023 0.1948 0.122 Uiso 1 1 calc R . .
C10 C 0.5377(3) 0.2967(3) 0.1523(2) 0.101(2) Uani 1 1 d U . .
H10 H 0.5353 0.2548 0.1525 0.121 Uiso 1 1 calc R . .
C11 C 0.5112(3) 0.3292(3) 0.1257(2) 0.116(2) Uani 1 1 d U . .
H11 H 0.4920 0.3096 0.1059 0.139 Uiso 1 1 calc R . .
C12 C 0.5117(2) 0.3907(2) 0.1271(2) 0.0954(19) Uani 1 1 d U . .
H12 H 0.4933 0.4128 0.1079 0.115 Uiso 1 1 calc R . .
C13 C 0.47662(10) 0.67090(13) 0.06578(8) 0.0270(5) Uani 1 1 d . . .
C14 C 0.45423(10) 0.62082(13) 0.07900(8) 0.0278(5) Uani 1 1 d . . .
C15 C 0.43803(11) 0.57405(13) 0.05546(9) 0.0318(6) Uani 1 1 d . . .
H15 H 0.4223 0.5422 0.0655 0.038 Uiso 1 1 calc R . .
C16 C 0.44453(11) 0.57323(14) 0.01722(9) 0.0338(6) Uani 1 1 d . . .
C17 C 0.46731(11) 0.62149(14) 0.00379(8) 0.0329(6) Uani 1 1 d . . .
H17 H 0.4723 0.6220 -0.0220 0.039 Uiso 1 1 calc R . .
C18 C 0.48289(10) 0.66884(13) 0.02700(8) 0.0297(6) Uani 1 1 d . . .
C19 C 0.42823(11) 0.52378(14) -0.00834(9) 0.0340(6) Uani 1 1 d . . .
C20 C 0.38724(14) 0.49416(17) -0.00482(10) 0.0463(8) Uani 1 1 d . . .
H20 H 0.3699 0.5051 0.0148 0.056 Uiso 1 1 calc R . .
C21 C 0.37148(15) 0.44898(17) -0.02958(12) 0.0507(9) Uani 1 1 d . . .
H21 H 0.3434 0.4294 -0.0268 0.061 Uiso 1 1 calc R . .
C22 C 0.39624(15) 0.43206(16) -0.05827(11) 0.0486(9) Uani 1 1 d . . .
H22 H 0.3851 0.4014 -0.0754 0.058 Uiso 1 1 calc R . .
C23 C 0.43736(14) 0.46023(16) -0.06180(10) 0.0443(8) Uani 1 1 d . . .
H23 H 0.4548 0.4486 -0.0812 0.053 Uiso 1 1 calc R . .
C24 C 0.45334(12) 0.50527(15) -0.03721(9) 0.0393(7) Uani 1 1 d . . .
H24 H 0.4818 0.5240 -0.0399 0.047 Uiso 1 1 calc R . .
C25 C 0.59839(11) 0.71900(12) 0.03958(8) 0.0287(6) Uani 1 1 d . . .
C26 C 0.56766(11) 0.70703(13) 0.00681(8) 0.0311(6) Uani 1 1 d . . .
C27 C 0.58323(12) 0.68419(15) -0.02550(9) 0.0357(7) Uani 1 1 d . . .
H27 H 0.5616 0.6749 -0.0471 0.043 Uiso 1 1 calc R . .
C28 C 0.63024(12) 0.67486(15) -0.02652(9) 0.0380(7) Uani 1 1 d . . .
C29 C 0.66141(11) 0.69195(14) 0.00466(9) 0.0351(7) Uani 1 1 d . . .
H29 H 0.6936 0.6883 0.0038 0.042 Uiso 1 1 calc R . .
C30 C 0.64579(11) 0.71440(13) 0.03724(9) 0.0319(6) Uani 1 1 d . . .
C31 C 0.64638(13) 0.64860(18) -0.06080(10) 0.0442(8) Uani 1 1 d . . .
C32 C 0.61966(16) 0.6062(3) -0.08173(13) 0.0686(14) Uani 1 1 d . . .
H32 H 0.5912 0.5943 -0.0739 0.082 Uiso 1 1 calc R . .
C33 C 0.63367(19) 0.5805(3) -0.11417(16) 0.093(2) Uani 1 1 d . . .
H33 H 0.6154 0.5510 -0.1280 0.112 Uiso 1 1 calc R . .
C34 C 0.67446(18) 0.5990(3) -0.12564(14) 0.0862(19) Uani 1 1 d . . .
H34 H 0.6834 0.5836 -0.1484 0.103 Uiso 1 1 calc R . .
C35 C 0.70202(16) 0.6387(2) -0.10499(12) 0.0652(12) Uani 1 1 d . . .
H35 H 0.7309 0.6492 -0.1126 0.078 Uiso 1 1 calc R . .
C36 C 0.68823(15) 0.66454(19) -0.07256(11) 0.0519(9) Uani 1 1 d . . .
H36 H 0.7075 0.6930 -0.0585 0.062 Uiso 1 1 calc R . .
C37 C 0.65905(10) 0.67478(13) 0.13743(8) 0.0271(5) Uani 1 1 d . . .
C38 C 0.68614(10) 0.67637(13) 0.10715(8) 0.0298(6) Uani 1 1 d . . .
C39 C 0.71410(11) 0.62927(15) 0.10002(9) 0.0353(7) Uani 1 1 d . . .
H39 H 0.7320 0.6323 0.0797 0.042 Uiso 1 1 calc R . .
C40 C 0.71678(11) 0.57824(15) 0.12137(9) 0.0375(7) Uani 1 1 d . . .
C41 C 0.69059(11) 0.57538(14) 0.15151(9) 0.0345(6) Uani 1 1 d . . .
H41 H 0.6921 0.5410 0.1670 0.041 Uiso 1 1 calc R . .
C42 C 0.66238(10) 0.62224(13) 0.15890(8) 0.0303(6) Uani 1 1 d . . .
C43 C 0.74696(13) 0.52865(17) 0.11169(11) 0.0465(9) Uani 1 1 d . . .
C44 C 0.7500(2) 0.5162(2) 0.07338(13) 0.0751(16) Uani 1 1 d . . .
H44 H 0.7315 0.5373 0.0538 0.090 Uiso 1 1 calc R . .
C45 C 0.7806(2) 0.4722(3) 0.06427(15) 0.096(2) Uani 1 1 d . . .
H45 H 0.7842 0.4650 0.0385 0.115 Uiso 1 1 calc R . .
C46 C 0.8052(2) 0.4398(2) 0.09229(16) 0.0836(18) Uani 1 1 d . . .
H46 H 0.8255 0.4097 0.0860 0.100 Uiso 1 1 calc R . .
C47 C 0.80080(18) 0.4500(2) 0.12847(14) 0.0687(14) Uani 1 1 d . . .
H47 H 0.8179 0.4266 0.1476 0.082 Uiso 1 1 calc R . .
C48 C 0.77152(14) 0.49446(18) 0.13904(12) 0.0526(10) Uani 1 1 d . . .
H48 H 0.7688 0.5008 0.1650 0.063 Uiso 1 1 calc R . .
C49 C 0.53194(11) 0.93747(12) 0.18123(8) 0.0321(6) Uani 1 1 d . . .
C50 C 0.49851(12) 0.96416(13) 0.15435(9) 0.0354(7) Uani 1 1 d . . .
C51 C 0.50753(14) 1.01306(14) 0.13294(10) 0.0417(8) Uani 1 1 d . . .
H51 H 0.4835 1.0298 0.1156 0.050 Uiso 1 1 calc R . .
C52 C 0.55176(15) 1.03789(15) 0.13667(11) 0.0468(9) Uani 1 1 d . . .
C53 C 0.58591(14) 1.01224(14) 0.16236(10) 0.0422(8) Uani 1 1 d . . .
H53 H 0.6163 1.0279 0.1651 0.051 Uiso 1 1 calc R . .
C54 C 0.57607(12) 0.96354(13) 0.18433(9) 0.0353(7) Uani 1 1 d . . .
C55 C 0.56162(18) 1.08968(17) 0.11293(12) 0.0578(11) Uani 1 1 d . . .
C56 C 0.5292(3) 1.1345(2) 0.10488(15) 0.0850(18) Uani 1 1 d . . .
H56 H 0.5006 1.1325 0.1147 0.102 Uiso 1 1 calc R . .
C57 C 0.5387(3) 1.1826(2) 0.08230(17) 0.100(2) Uani 1 1 d . . .
H57 H 0.5168 1.2137 0.0775 0.120 Uiso 1 1 calc R . .
C58 C 0.5787(3) 1.1851(3) 0.06729(18) 0.096(2) Uani 1 1 d . . .
H58 H 0.5844 1.2165 0.0508 0.115 Uiso 1 1 calc R . .
C59 C 0.6093(3) 1.1440(4) 0.0758(2) 0.124(3) Uani 1 1 d U . .
H59 H 0.6380 1.1477 0.0663 0.148 Uiso 1 1 calc R . .
C60 C 0.6026(3) 1.0943(3) 0.0982(2) 0.106(2) Uani 1 1 d U . .
H60 H 0.6257 1.0647 0.1031 0.127 Uiso 1 1 calc R . .
C61 C 0.59134(11) 0.93792(13) 0.28598(9) 0.0326(6) Uani 1 1 d . . .
C62 C 0.61462(12) 0.96858(14) 0.25969(9) 0.0372(7) Uani 1 1 d . . .
C63 C 0.63309(14) 1.02478(16) 0.26728(11) 0.0477(9) Uani 1 1 d . . .
H63 H 0.6492 1.0436 0.2491 0.057 Uiso 1 1 calc R . .
C64 C 0.62827(16) 1.05375(17) 0.30103(12) 0.0533(10) Uani 1 1 d . . .
C65 C 0.60377(14) 1.02478(16) 0.32687(11) 0.0486(9) Uani 1 1 d . . .
H65 H 0.5994 1.0439 0.3499 0.058 Uiso 1 1 calc R . .
C66 C 0.58583(12) 0.96877(14) 0.31929(9) 0.0380(7) Uani 1 1 d . . .
C67 C 0.6505(2) 1.11236(19) 0.31078(14) 0.0691(14) Uani 1 1 d . . .
C68 C 0.69368(17) 1.12605(19) 0.29959(14) 0.0610(11) Uani 1 1 d . . .
H68 H 0.7083 1.0984 0.2850 0.073 Uiso 1 1 calc R . .
C69 C 0.71527(19) 1.1803(2) 0.30991(16) 0.0711(13) Uani 1 1 d . . .
H69 H 0.7441 1.1897 0.3019 0.085 Uiso 1 1 calc R . .
C70 C 0.6947(3) 1.2190(3) 0.3313(2) 0.102(2) Uani 1 1 d . . .
H70 H 0.7082 1.2567 0.3373 0.123 Uiso 1 1 calc R . .
C71 C 0.6559(3) 1.2041(3) 0.3439(2) 0.107(3) Uani 1 1 d . . .
H71 H 0.6424 1.2307 0.3599 0.129 Uiso 1 1 calc R . .
C72 C 0.6344(3) 1.1504(3) 0.3342(2) 0.109(3) Uani 1 1 d . . .
H72 H 0.6072 1.1405 0.3447 0.130 Uiso 1 1 calc R . .
C73 C 0.54593(10) 0.80286(12) 0.14956(8) 0.0256(5) Uani 1 1 d . . .
C74 C 0.34462(14) 0.78032(19) 0.11456(13) 0.0535(10) Uani 1 1 d . . .
C75 C 0.29614(19) 0.7798(3) 0.0966(2) 0.099(2) Uani 1 1 d . . .
H75A H 0.2780 0.8067 0.1104 0.148 Uiso 1 1 calc R . .
H75B H 0.2837 0.7396 0.0973 0.148 Uiso 1 1 calc R . .
H75C H 0.2945 0.7929 0.0702 0.148 Uiso 1 1 calc R . .
C76 C 0.47208(16) 0.89655(16) 0.06257(11) 0.0496(10) Uani 1 1 d . . .
H76 H 0.5007 0.9119 0.0743 0.060 Uiso 1 1 calc R . .
C77 C 0.4369(2) 0.9357(2) 0.05080(13) 0.0665(14) Uani 1 1 d . . .
H77 H 0.4411 0.9771 0.0543 0.080 Uiso 1 1 calc R . .
C78 C 0.3948(2) 0.9127(3) 0.03357(13) 0.0820(19) Uani 1 1 d . . .
H78 H 0.3701 0.9384 0.0243 0.098 Uiso 1 1 calc R . .
C79 C 0.38955(19) 0.8522(3) 0.03026(16) 0.0784(16) Uani 1 1 d . . .
H79 H 0.3610 0.8354 0.0194 0.094 Uiso 1 1 calc R . .
C80 C 0.42659(14) 0.8166(2) 0.04303(12) 0.0548(10) Uani 1 1 d . . .
H80 H 0.4228 0.7749 0.0410 0.066 Uiso 1 1 calc R . .
C81 C 0.56692(15) 0.88801(18) 0.01652(11) 0.0497(9) Uani 1 1 d . . .
C82 C 0.52652(17) 0.9037(2) -0.01146(12) 0.0625(12) Uani 1 1 d . . .
H82A H 0.5043 0.8710 -0.0137 0.094 Uiso 1 1 calc R . .
H82B H 0.5367 0.9111 -0.0362 0.094 Uiso 1 1 calc R . .
H82C H 0.5119 0.9395 -0.0030 0.094 Uiso 1 1 calc R . .
C83 C 0.66898(12) 0.90351(15) 0.13532(10) 0.0391(7) Uani 1 1 d . . .
H83 H 0.6460 0.9202 0.1170 0.047 Uiso 1 1 calc R . .
C84 C 0.70043(14) 0.94076(16) 0.15520(11) 0.0472(9) Uani 1 1 d . . .
H84 H 0.6993 0.9822 0.1505 0.057 Uiso 1 1 calc R . .
C85 C 0.73415(13) 0.91697(19) 0.18246(11) 0.0505(10) Uani 1 1 d . . .
H85 H 0.7563 0.9417 0.1968 0.061 Uiso 1 1 calc R . .
C86 C 0.73450(12) 0.85667(19) 0.18809(11) 0.0471(8) Uani 1 1 d . . .
H86 H 0.7570 0.8389 0.2064 0.056 Uiso 1 1 calc R . .
C87 C 0.70136(11) 0.82213(16) 0.16649(9) 0.0371(7) Uani 1 1 d . . .
H87 H 0.7018 0.7805 0.1705 0.045 Uiso 1 1 calc R . .
C88 C 0.68612(12) 0.81073(17) 0.26416(9) 0.0403(7) Uani 1 1 d . . .
C89 C 0.69892(14) 0.86309(19) 0.28786(12) 0.0523(9) Uani 1 1 d . . .
H89A H 0.7234 0.8524 0.3084 0.078 Uiso 1 1 calc R . .
H89B H 0.6719 0.8773 0.2987 0.078 Uiso 1 1 calc R . .
H89C H 0.7100 0.8944 0.2723 0.078 Uiso 1 1 calc R . .
C90 C 0.55313(10) 0.68193(13) 0.27108(7) 0.0263(5) Uani 1 1 d . . .
C91 C 0.55803(12) 0.61663(14) 0.27292(8) 0.0345(7) Uani 1 1 d . . .
H91A H 0.5883 0.6063 0.2868 0.052 Uiso 1 1 calc R . .
H91B H 0.5554 0.6005 0.2471 0.052 Uiso 1 1 calc R . .
H91C H 0.5336 0.5999 0.2861 0.052 Uiso 1 1 calc R . .
C95 C 0.6796(3) 0.6628(4) 0.3237(3) 0.134(3) Uiso 1 1 d D . .
C96 C 0.6758(7) 0.5566(9) 0.3505(6) 0.297(10) Uiso 1 1 d D . .
C97 C 0.6917(4) 0.5773(8) 0.2857(5) 0.241(8) Uiso 1 1 d D . .
C98 C 0.7199(5) 0.4999(7) 0.4548(4) 0.111(5) Uiso 0.50 1 d PD . .
C99 C 0.7991(4) 0.5138(5) 0.4483(3) 0.076(3) Uiso 0.50 1 d PD . .
C100 C 0.7729(5) 0.4309(5) 0.4853(3) 0.110(5) Uiso 0.50 1 d PD . .
C101 C 0.5000 1.0530(5) 0.2500 0.101(3) Uiso 1 2 d S . .
C102 C 0.4984(7) 1.1411(9) 0.2114(6) 0.067(5) Uiso 0.25 1 d P . .
O10A O 0.9196(3) 0.5754(3) 0.0905(2) 0.0630(18) Uiso 0.578(13) 1 d P A 1
N19A N 0.8711(3) 0.6497(4) 0.0692(3) 0.066(2) Uiso 0.578(13) 1 d P A 1
C92A C 0.9083(5) 0.6910(6) 0.0768(5) 0.105(4) Uiso 0.578(13) 1 d P A 1
C93A C 0.8261(5) 0.6703(7) 0.0500(4) 0.107(4) Uiso 0.578(13) 1 d P A 1
C94A C 0.8807(3) 0.5917(4) 0.0758(3) 0.055(2) Uiso 0.578(13) 1 d P A 1
O10B O 0.9062(3) 0.5655(3) 0.0827(2) 0.045(2) Uiso 0.422(13) 1 d P A 2
N19B N 0.8542(4) 0.6349(4) 0.0556(3) 0.056(3) Uiso 0.422(13) 1 d P A 2
C92B C 0.8884(6) 0.6845(7) 0.0579(5) 0.080(4) Uiso 0.422(13) 1 d P A 2
C93B C 0.8094(5) 0.6441(7) 0.0322(4) 0.080(4) Uiso 0.422(13) 1 d P A 2
C94B C 0.8660(4) 0.5791(5) 0.0663(4) 0.054(3) Uiso 0.422(13) 1 d P A 2

loop_
_atom_site_aniso_label
_atom_site_aniso_U_11
_atom_site_aniso_U_22
_atom_site_aniso_U_33
_atom_site_aniso_U_23
_atom_site_aniso_U_13
_atom_site_aniso_U_12
Ni1 0.03035(19) 0.02466(18) 0.02122(17) 0.00098(12) 0.01208(14) 0.00536(13)
Ni2 0.0360(2) 0.02607(18) 0.02168(18) 0.00309(12) 0.01404(15) 0.00681(14)
Ni3 0.0329(2) 0.02732(18) 0.02467(18) -0.00012(13) 0.01520(15) 0.00241(13)
Ni4 0.03052(19) 0.02511(18) 0.02118(17) -0.00055(12) 0.01116(14) 0.00424(13)
Ni5 0.03337(19) 0.02501(18) 0.02387(18) -0.00106(13) 0.01737(15) -0.00114(13)
Ni6 0.03376(19) 0.02489(18) 0.02420(18) -0.00326(13) 0.01734(15) -0.00677(13)
S1 0.0314(3) 0.0289(3) 0.0233(3) 0.0008(2) 0.0107(3) 0.0021(3)
S2 0.0370(4) 0.0337(3) 0.0212(3) 0.0035(3) 0.0121(3) 0.0070(3)
S3 0.0332(4) 0.0351(4) 0.0290(3) -0.0015(3) 0.0163(3) 0.0023(3)
S4 0.0331(3) 0.0285(3) 0.0244(3) 0.0006(2) 0.0082(3) 0.0068(3)
S5 0.0429(4) 0.0314(3) 0.0330(4) -0.0007(3) 0.0251(3) -0.0053(3)
S6 0.0445(4) 0.0313(3) 0.0310(4) -0.0084(3) 0.0229(3) -0.0128(3)
O1 0.0308(10) 0.0234(9) 0.0237(9) 0.0000(7) 0.0094(8) 0.0051(7)
O2 0.0349(10) 0.0276(10) 0.0204(9) -0.0002(7) 0.0109(8) 0.0036(8)
O3 0.0336(10) 0.0300(10) 0.0218(9) -0.0009(7) 0.0145(8) 0.0044(8)
O4 0.0324(10) 0.0277(9) 0.0259(10) 0.0001(7) 0.0136(8) 0.0068(8)
O5 0.0379(11) 0.0240(9) 0.0294(10) 0.0026(7) 0.0204(9) 0.0027(8)
O6 0.0381(11) 0.0267(10) 0.0285(10) -0.0042(8) 0.0216(9) -0.0088(8)
O7 0.0325(10) 0.0251(9) 0.0269(10) -0.0011(7) 0.0169(8) 0.0039(8)
O8 0.0353(10) 0.0258(9) 0.0227(9) 0.0014(7) 0.0158(8) 0.0043(8)
O9 0.0350(10) 0.0257(9) 0.0220(9) 0.0000(7) 0.0138(8) 0.0062(8)
N1 0.0405(15) 0.0522(18) 0.0459(17) -0.0043(14) 0.0017(13) 0.0080(13)
N2 0.0353(13) 0.0329(12) 0.0261(12) 0.0015(10) 0.0115(10) 0.0065(10)
N3 0.0348(13) 0.0323(12) 0.0277(12) 0.0043(10) 0.0119(10) 0.0107(10)
N4 0.0379(15) 0.0452(16) 0.0514(18) 0.0027(13) 0.0097(13) 0.0159(12)
N5 0.0487(16) 0.0387(14) 0.0266(12) 0.0091(10) 0.0172(12) 0.0178(12)
N6 0.0644(19) 0.0304(13) 0.0335(14) 0.0047(10) 0.0265(13) 0.0103(12)
N7 0.0511(16) 0.0337(13) 0.0312(13) 0.0035(10) 0.0224(12) 0.0056(11)
N8 0.065(2) 0.056(2) 0.0494(19) 0.0110(15) 0.0255(16) -0.0026(16)
N9 0.070(2) 0.069(2) 0.052(2) 0.0198(17) 0.0225(18) -0.0054(19)
N10 0.0362(13) 0.0353(13) 0.0298(13) -0.0024(10) 0.0190(11) -0.0009(10)
N11 0.0323(12) 0.0334(12) 0.0268(12) -0.0034(10) 0.0141(10) -0.0023(10)
N12 0.0309(12) 0.0358(13) 0.0264(12) -0.0033(10) 0.0111(10) 0.0030(10)
N13 0.0344(14) 0.0546(17) 0.0374(15) -0.0074(13) 0.0088(12) 0.0080(12)
N14 0.0346(14) 0.068(2) 0.0412(16) -0.0108(15) 0.0066(12) 0.0003(14)
N15 0.0289(12) 0.0265(11) 0.0219(11) -0.0022(8) 0.0095(9) 0.0005(9)
N16 0.0290(11) 0.0262(11) 0.0206(10) -0.0025(8) 0.0133(9) -0.0002(9)
N17 0.0286(11) 0.0267(11) 0.0206(10) -0.0011(8) 0.0124(9) -0.0041(9)
N18 0.0310(12) 0.0252(11) 0.0229(11) -0.0001(8) 0.0113(9) -0.0033(9)
C1 0.0328(14) 0.0254(12) 0.0210(12) 0.0014(10) 0.0110(11) 0.0053(10)
C2 0.0365(15) 0.0273(13) 0.0246(13) 0.0015(10) 0.0090(11) 0.0060(11)
C3 0.0452(17) 0.0269(14) 0.0332(15) 0.0028(11) 0.0051(13) 0.0083(12)
C4 0.0519(19) 0.0268(14) 0.0400(17) 0.0030(12) 0.0039(15) 0.0048(13)
C5 0.0441(17) 0.0283(14) 0.0311(15) 0.0009(11) 0.0048(13) -0.0001(12)
C6 0.0360(14) 0.0268(13) 0.0230(12) 0.0024(10) 0.0102(11) 0.0045(11)
C7 0.067(3) 0.0286(16) 0.062(2) -0.0001(16) -0.009(2) 0.0045(16)
C8 0.119(5) 0.037(2) 0.090(4) 0.003(2) -0.040(4) 0.006(3)
C9 0.126(4) 0.055(3) 0.110(4) 0.007(3) -0.027(3) 0.011(3)
C10 0.128(4) 0.051(2) 0.110(4) -0.001(3) -0.034(3) 0.004(3)
C11 0.129(4) 0.064(3) 0.134(4) -0.008(3) -0.050(3) 0.003(3)
C12 0.106(4) 0.056(3) 0.110(4) -0.004(3) -0.038(3) 0.011(3)
C13 0.0309(13) 0.0300(13) 0.0215(12) 0.0000(10) 0.0080(11) 0.0064(11)
C14 0.0305(13) 0.0318(14) 0.0220(12) -0.0006(10) 0.0071(11) 0.0065(11)
C15 0.0355(15) 0.0322(14) 0.0289(14) -0.0001(11) 0.0087(12) 0.0025(12)
C16 0.0373(15) 0.0370(15) 0.0276(14) -0.0035(12) 0.0064(12) 0.0049(12)
C17 0.0379(15) 0.0389(16) 0.0227(13) -0.0007(11) 0.0073(12) 0.0062(12)
C18 0.0338(14) 0.0328(14) 0.0244(13) 0.0008(11) 0.0114(11) 0.0053(11)
C19 0.0404(16) 0.0360(15) 0.0256(14) 0.0003(12) 0.0050(12) 0.0042(13)
C20 0.053(2) 0.051(2) 0.0365(17) -0.0040(15) 0.0102(16) -0.0038(16)
C21 0.055(2) 0.045(2) 0.053(2) -0.0036(16) 0.0078(18) -0.0132(17)
C22 0.063(2) 0.0381(18) 0.0430(19) -0.0073(15) 0.0000(17) -0.0005(16)
C23 0.055(2) 0.0418(18) 0.0367(17) -0.0042(14) 0.0094(15) 0.0051(15)
C24 0.0433(17) 0.0419(17) 0.0335(16) -0.0050(13) 0.0083(14) 0.0022(14)
C25 0.0382(15) 0.0272(13) 0.0237(13) 0.0012(10) 0.0148(12) 0.0045(11)
C26 0.0372(15) 0.0343(14) 0.0248(14) 0.0023(11) 0.0152(12) 0.0074(12)
C27 0.0458(17) 0.0410(16) 0.0229(13) -0.0009(12) 0.0139(13) 0.0060(13)
C28 0.0469(18) 0.0446(17) 0.0264(14) -0.0020(13) 0.0194(13) 0.0069(14)
C29 0.0387(16) 0.0409(16) 0.0296(15) 0.0007(12) 0.0187(13) 0.0063(13)
C30 0.0362(15) 0.0340(15) 0.0287(14) 0.0001(11) 0.0168(12) 0.0050(12)
C31 0.0466(19) 0.061(2) 0.0291(16) -0.0048(15) 0.0187(14) 0.0131(16)
C32 0.052(2) 0.111(4) 0.047(2) -0.032(2) 0.0230(19) 0.000(2)
C33 0.062(3) 0.154(6) 0.068(3) -0.062(4) 0.026(3) -0.003(3)
C34 0.063(3) 0.148(5) 0.053(3) -0.044(3) 0.028(2) -0.001(3)
C35 0.059(2) 0.098(4) 0.045(2) -0.013(2) 0.031(2) 0.004(2)
C36 0.059(2) 0.062(2) 0.0386(19) -0.0064(17) 0.0240(17) 0.0045(19)
C37 0.0277(13) 0.0299(13) 0.0254(13) -0.0046(10) 0.0095(11) 0.0048(10)
C38 0.0305(14) 0.0361(15) 0.0240(13) -0.0018(11) 0.0086(11) 0.0047(11)
C39 0.0355(15) 0.0445(17) 0.0283(14) -0.0025(12) 0.0127(12) 0.0110(13)
C40 0.0383(16) 0.0392(16) 0.0365(16) -0.0029(13) 0.0113(13) 0.0151(13)
C41 0.0371(16) 0.0335(15) 0.0337(15) 0.0005(12) 0.0078(13) 0.0106(12)
C42 0.0321(14) 0.0334(14) 0.0266(13) -0.0015(11) 0.0083(11) 0.0076(11)
C43 0.052(2) 0.0455(19) 0.0461(19) 0.0051(15) 0.0214(16) 0.0235(16)
C44 0.111(4) 0.068(3) 0.051(2) 0.009(2) 0.032(3) 0.052(3)
C45 0.147(6) 0.089(4) 0.060(3) 0.009(3) 0.048(3) 0.068(4)
C46 0.108(4) 0.072(3) 0.082(3) 0.020(3) 0.052(3) 0.059(3)
C47 0.077(3) 0.065(3) 0.071(3) 0.027(2) 0.036(2) 0.043(2)
C48 0.058(2) 0.053(2) 0.049(2) 0.0109(17) 0.0204(18) 0.0250(18)
C49 0.0484(17) 0.0236(13) 0.0302(14) 0.0022(11) 0.0272(13) 0.0036(12)
C50 0.0476(17) 0.0281(14) 0.0360(16) 0.0033(12) 0.0257(14) 0.0072(12)
C51 0.060(2) 0.0319(15) 0.0388(17) 0.0091(13) 0.0255(16) 0.0079(14)
C52 0.069(2) 0.0328(16) 0.0445(19) 0.0096(14) 0.0302(18) -0.0002(16)
C53 0.059(2) 0.0316(15) 0.0416(18) 0.0038(13) 0.0282(16) -0.0046(14)
C54 0.0501(18) 0.0282(14) 0.0336(15) 0.0021(12) 0.0271(14) 0.0014(13)
C55 0.090(3) 0.0402(19) 0.049(2) 0.0140(16) 0.029(2) -0.007(2)
C56 0.154(6) 0.043(2) 0.064(3) 0.010(2) 0.036(3) -0.002(3)
C57 0.190(8) 0.050(3) 0.064(3) 0.017(2) 0.029(4) -0.010(4)
C58 0.140(6) 0.068(3) 0.083(4) 0.041(3) 0.023(4) -0.027(4)
C59 0.128(4) 0.120(4) 0.128(4) 0.060(4) 0.033(4) -0.027(4)
C60 0.111(4) 0.107(4) 0.106(4) 0.043(3) 0.037(3) -0.017(3)
C61 0.0398(16) 0.0297(14) 0.0328(15) -0.0042(11) 0.0217(13) -0.0087(12)
C62 0.0485(18) 0.0325(15) 0.0360(16) -0.0042(12) 0.0257(14) -0.0101(13)
C63 0.062(2) 0.0376(17) 0.050(2) -0.0048(15) 0.0333(18) -0.0208(16)
C64 0.072(3) 0.0395(18) 0.056(2) -0.0101(16) 0.036(2) -0.0254(18)
C65 0.067(2) 0.0398(18) 0.047(2) -0.0169(15) 0.0347(18) -0.0249(17)
C66 0.0491(18) 0.0332(15) 0.0371(16) -0.0075(12) 0.0256(14) -0.0163(13)
C67 0.102(4) 0.048(2) 0.067(3) -0.017(2) 0.046(3) -0.042(2)
C68 0.069(3) 0.048(2) 0.071(3) 0.0025(19) 0.025(2) -0.017(2)
C69 0.074(3) 0.063(3) 0.079(3) 0.003(2) 0.022(3) -0.030(2)
C70 0.145(6) 0.061(3) 0.112(5) -0.028(3) 0.060(5) -0.056(4)
C71 0.153(6) 0.063(3) 0.121(5) -0.043(3) 0.077(5) -0.062(4)
C72 0.156(6) 0.072(3) 0.119(5) -0.050(3) 0.094(5) -0.072(4)
C73 0.0342(14) 0.0206(11) 0.0258(13) 0.0003(10) 0.0176(11) 0.0052(10)
C74 0.043(2) 0.056(2) 0.060(2) -0.0109(19) -0.0029(18) 0.0122(17)
C75 0.059(3) 0.099(4) 0.128(6) -0.028(4) -0.025(3) 0.028(3)
C76 0.074(3) 0.0399(18) 0.0415(19) 0.0109(14) 0.0321(18) 0.0227(17)
C77 0.107(4) 0.053(2) 0.049(2) 0.0176(18) 0.042(3) 0.045(3)
C78 0.103(4) 0.099(4) 0.048(2) 0.020(2) 0.026(3) 0.075(4)
C79 0.063(3) 0.102(4) 0.069(3) -0.004(3) 0.004(2) 0.041(3)
C80 0.050(2) 0.064(2) 0.051(2) 0.0022(19) 0.0099(18) 0.0235(19)
C81 0.063(2) 0.051(2) 0.0396(19) 0.0105(16) 0.0220(17) 0.0041(18)
C82 0.077(3) 0.067(3) 0.048(2) 0.022(2) 0.023(2) 0.011(2)
C83 0.0479(18) 0.0371(16) 0.0370(16) -0.0030(13) 0.0226(14) -0.0026(14)
C84 0.056(2) 0.0409(18) 0.051(2) -0.0098(15) 0.0312(18) -0.0101(16)
C85 0.0442(19) 0.063(2) 0.051(2) -0.0192(18) 0.0282(17) -0.0182(17)
C86 0.0337(16) 0.067(2) 0.0434(19) -0.0079(17) 0.0147(15) -0.0070(16)
C87 0.0351(15) 0.0432(17) 0.0357(16) -0.0048(13) 0.0147(13) -0.0034(13)
C88 0.0367(16) 0.054(2) 0.0324(16) -0.0067(14) 0.0134(13) -0.0100(14)
C89 0.049(2) 0.062(2) 0.047(2) -0.0164(18) 0.0120(17) -0.0141(18)
C90 0.0287(13) 0.0285(14) 0.0228(13) -0.0018(10) 0.0074(11) -0.0007(10)
C91 0.0498(18) 0.0286(14) 0.0275(15) -0.0001(11) 0.0136(13) 0.0005(12)

loop_
_atom_type_symbol
_atom_type_description
_atom_type_scat_dispersion_real
_atom_type_scat_dispersion_imag
_atom_type_scat_source
C C 0.0033 0.0016 'International Tables Vol C Tables 4.2.6.8 and 6.1.1.4'
H H 0.0000 0.0000 'International Tables Vol C Tables 4.2.6.8 and 6.1.1.4'
N N 0.0061 0.0033 'International Tables Vol C Tables 4.2.6.8 and 6.1.1.4'
O O 0.0106 0.0060 'International Tables Vol C Tables 4.2.6.8 and 6.1.1.4'
S S 0.1246 0.1234 'International Tables Vol C Tables 4.2.6.8 and 6.1.1.4'
Ni Ni 0.3393 1.1124 'International Tables Vol C Tables 4.2.6.8 and 6.1.1.4'

loop_
_geom_angle_atom_site_label_1
_geom_angle_atom_site_label_2
_geom_angle_atom_site_label_3
_geom_angle
_geom_angle_site_symmetry_1
_geom_angle_site_symmetry_3
N2 Ni1 O7 84.84(9) . .
N2 Ni1 O2 93.10(9) . .
O7 Ni1 O2 88.09(8) . .
N2 Ni1 O1 174.87(9) . .
O7 Ni1 O1 94.50(8) . .
O2 Ni1 O1 91.96(8) . .
N2 Ni1 N18 84.98(9) . 2_655
O7 Ni1 N18 88.59(8) . 2_655
O2 Ni1 N18 176.30(8) . 2_655
O1 Ni1 N18 89.92(8) . 2_655
N2 Ni1 S1 95.02(8) . .
O7 Ni1 S1 172.96(6) . .
O2 Ni1 S1 84.89(6) . .
O1 Ni1 S1 86.26(6) . .
N18 Ni1 S1 98.41(6) 2_655 .
O3 Ni2 N5 176.43(10) . .
O3 Ni2 O2 90.19(8) . .
N5 Ni2 O2 93.26(10) . .
O3 Ni2 O8 77.29(8) . .
N5 Ni2 O8 103.20(10) . .
O2 Ni2 O8 95.91(8) . .
O3 Ni2 N6 83.80(10) . .
N5 Ni2 N6 92.73(11) . .
O2 Ni2 N6 173.95(10) . .
O8 Ni2 N6 83.49(10) . .
O3 Ni2 S2 81.91(6) . .
N5 Ni2 S2 97.54(8) . .
O2 Ni2 S2 84.38(6) . .
O8 Ni2 S2 159.20(6) . .
N6 Ni2 S2 94.03(8) . .
O3 Ni3 N10 177.63(9) . .
O3 Ni3 N7 83.80(10) . .
N10 Ni3 N7 94.37(11) . .
O3 Ni3 O4 87.33(8) . .
N10 Ni3 O4 94.48(9) . .
N7 Ni3 O4 171.12(10) . .
O3 Ni3 O8 77.44(8) . .
N10 Ni3 O8 103.89(9) . .
N7 Ni3 O8 83.50(9) . .
O4 Ni3 O8 95.10(8) . .
O3 Ni3 S3 82.17(6) . .
N10 Ni3 S3 96.44(7) . .
N7 Ni3 S3 92.95(7) . .
O4 Ni3 S3 85.31(6) . .
O8 Ni3 S3 159.56(6) . .
N12 Ni4 O9 85.25(9) . .
N12 Ni4 O1 173.33(8) . .
O9 Ni4 O1 95.68(8) . .
N12 Ni4 O4 91.34(9) . .
O9 Ni4 O4 85.25(7) . .
O1 Ni4 O4 95.32(8) . .
N12 Ni4 N15 83.41(9) . .
O9 Ni4 N15 88.92(8) . .
O1 Ni4 N15 89.99(8) . .
O4 Ni4 N15 172.47(8) . .
N12 Ni4 S4 94.45(8) . .
O9 Ni4 S4 170.07(6) . .
O1 Ni4 S4 85.78(6) . .
O4 Ni4 S4 84.84(6) . .
N15 Ni4 S4 100.91(6) . .
O6 Ni5 N16 85.63(8) . .
O6 Ni5 O9 169.84(8) . .
N16 Ni5 O9 85.63(8) . .
O6 Ni5 N11 98.86(9) . .
N16 Ni5 N11 84.48(9) . .
O9 Ni5 N11 85.45(9) . .
O6 Ni5 O5 93.00(8) . .
N16 Ni5 O5 104.33(9) . .
O9 Ni5 O5 84.15(8) . .
N11 Ni5 O5 165.79(8) . .
O6 Ni5 S5 85.10(6) . .
N16 Ni5 S5 167.91(7) . .
O9 Ni5 S5 104.23(6) . .
N11 Ni5 S5 89.30(7) . .
O5 Ni5 S5 83.91(6) . .
O6 Ni6 N17 85.23(8) . .
O6 Ni6 N3 98.13(9) . 2_655
N17 Ni6 N3 84.27(10) . 2_655
O6 Ni6 O7 170.23(8) . 2_655
N17 Ni6 O7 85.56(8) . 2_655
N3 Ni6 O7 84.18(9) 2_655 2_655
O6 Ni6 O5 95.05(8) . 2_655
N17 Ni6 O5 106.01(9) . 2_655
N3 Ni6 O5 163.94(8) 2_655 2_655
O7 Ni6 O5 84.36(8) 2_655 2_655
O6 Ni6 S6 85.06(6) . .
N17 Ni6 S6 166.44(7) . .
N3 Ni6 S6 87.75(7) 2_655 .
O7 Ni6 S6 104.55(6) 2_655 .
O5 Ni6 S6 84.28(6) 2_655 .
C14 S1 C6 100.36(13) . .
C14 S1 Ni1 96.31(10) . .
C6 S1 Ni1 95.19(10) . .
C18 S2 C26 104.39(14) . .
C18 S2 Ni2 94.43(10) . .
C26 S2 Ni2 94.04(10) . .
C38 S3 C30 100.90(14) . .
C38 S3 Ni3 93.99(9) . .
C30 S3 Ni3 94.09(10) . .
C2 S4 C42 102.65(14) . .
C2 S4 Ni4 95.93(9) . .
C42 S4 Ni4 96.45(10) . .
C54 S5 C62 102.39(16) . .
C54 S5 Ni5 96.14(10) . .
C62 S5 Ni5 95.44(10) . .
C50 S6 C66 101.82(16) 2_655 .
C50 S6 Ni6 96.30(11) 2_655 .
C66 S6 Ni6 95.55(10) . .
C1 O1 Ni1 115.98(17) . .
C1 O1 Ni4 116.56(17) . .
Ni1 O1 Ni4 126.02(9) . .
C13 O2 Ni2 118.01(17) . .
C13 O2 Ni1 118.12(17) . .
Ni2 O2 Ni1 123.84(10) . .
C25 O3 Ni3 116.83(18) . .
C25 O3 Ni2 116.38(18) . .
Ni3 O3 Ni2 99.26(8) . .
C37 O4 Ni3 116.98(17) . .
C37 O4 Ni4 117.95(17) . .
Ni3 O4 Ni4 124.85(9) . .
C49 O5 Ni6 115.1(2) . 2_655
C49 O5 Ni5 115.29(19) . .
Ni6 O5 Ni5 121.12(9) 2_655 .
C61 O6 Ni5 118.95(17) . .
C61 O6 Ni6 118.61(16) . .
Ni5 O6 Ni6 121.46(10) . .
C73 O7 Ni1 116.62(16) . .
C73 O7 Ni6 127.80(18) . 2_655
Ni1 O7 Ni6 108.78(9) . 2_655
C73 O8 Ni3 122.05(18) . .
C73 O8 Ni2 123.59(19) . .
Ni3 O8 Ni2 95.84(7) . .
C73 O9 Ni4 114.87(17) . .
C73 O9 Ni5 128.27(16) . .
Ni4 O9 Ni5 108.59(9) . .
N2 N1 C74 104.3(3) . .
N3 N2 N1 109.8(3) . .
N3 N2 Ni1 118.7(2) . .
N1 N2 Ni1 131.3(2) . .
N4 N3 N2 110.0(3) . .
N4 N3 Ni6 129.5(2) . 2_655
N2 N3 Ni6 120.35(19) . 2_655
N3 N4 C74 105.1(3) . .
C80 N5 C76 118.0(3) . .
C80 N5 Ni2 121.1(2) . .
C76 N5 Ni2 120.1(3) . .
C81 N6 N7 102.8(3) . .
C81 N6 Ni2 144.5(3) . .
N7 N6 Ni2 112.67(19) . .
N8 N7 N6 110.0(3) . .
N8 N7 Ni3 135.2(3) . .
N6 N7 Ni3 114.65(19) . .
N7 N8 N9 108.8(3) . .
C81 N9 N8 105.6(3) . .
C83 N10 C87 117.6(3) . .
C83 N10 Ni3 122.6(2) . .
C87 N10 Ni3 119.6(2) . .
C88 N11 N12 104.6(3) . .
C88 N11 Ni5 139.0(2) . .
N12 N11 Ni5 116.37(19) . .
N13 N12 N11 110.9(3) . .
N13 N12 Ni4 127.2(2) . .
N11 N12 Ni4 121.81(19) . .
N12 N13 N14 108.1(3) . .
C88 N14 N13 105.8(3) . .
N16 N15 C90 105.0(2) . .
N16 N15 Ni4 112.12(16) . .
C90 N15 Ni4 141.54(19) . .
N17 N16 N15 109.6(2) . .
N17 N16 Ni5 122.56(17) . .
N15 N16 Ni5 124.59(16) . .
N16 N17 N18 109.9(2) . .
N16 N17 Ni6 123.10(17) . .
N18 N17 Ni6 124.35(17) . .
C90 N18 N17 104.9(2) . .
C90 N18 Ni1 141.99(19) . 2_655
N17 N18 Ni1 112.30(16) . 2_655
C97 N20 C95 122.2(13) . .
C97 N20 C96 117.6(14) . .
C95 N20 C96 120.2(12) . .
C100 N21 C98 120.1(12) . .
C100 N21 C99 125.8(11) . .
C98 N21 C99 114.1(11) . .
C101 N22 C102 111.7(9) . .
C101 N22 C102 111.7(9) . 2_655
C102 N22 C102 136.5(18) . 2_655
O1 C1 C6 122.9(2) . .
O1 C1 C2 122.5(3) . .
C6 C1 C2 114.6(3) . .
C3 C2 C1 122.4(3) . .
C3 C2 S4 118.8(2) . .
C1 C2 S4 118.7(2) . .
C2 C3 C4 121.4(3) . .
C2 C3 H3 119.3 . .
C4 C3 H3 119.3 . .
C5 C4 C3 117.3(3) . .
C5 C4 C7 120.9(3) . .
C3 C4 C7 121.8(3) . .
C4 C5 C6 121.6(3) . .
C4 C5 H5 119.2 . .
C6 C5 H5 119.2 . .
C5 C6 C1 122.5(3) . .
C5 C6 S1 118.1(2) . .
C1 C6 S1 119.4(2) . .
C8 C7 C12 116.8(4) . .
C8 C7 C4 122.1(4) . .
C12 C7 C4 121.0(4) . .
C9 C8 C7 121.5(5) . .
C9 C8 H8 119.3 . .
C7 C8 H8 119.3 . .
C10 C9 C8 121.2(6) . .
C10 C9 H9 119.4 . .
C8 C9 H9 119.4 . .
C9 C10 C11 118.8(6) . .
C9 C10 H10 120.6 . .
C11 C10 H10 120.6 . .
C10 C11 C12 121.0(6) . .
C10 C11 H11 119.5 . .
C12 C11 H11 119.5 . .
C7 C12 C11 120.2(5) . .
C7 C12 H12 119.9 . .
C11 C12 H12 119.9 . .
O2 C13 C18 123.1(3) . .
O2 C13 C14 121.8(2) . .
C18 C13 C14 115.0(3) . .
C15 C14 C13 122.7(3) . .
C15 C14 S1 118.8(2) . .
C13 C14 S1 118.5(2) . .
C14 C15 C16 121.1(3) . .
C14 C15 H15 119.5 . .
C16 C15 H15 119.5 . .
C17 C16 C15 117.2(3) . .
C17 C16 C19 120.6(3) . .
C15 C16 C19 122.2(3) . .
C18 C17 C16 122.1(3) . .
C18 C17 H17 119.0 . .
C16 C17 H17 119.0 . .
C17 C18 C13 121.9(3) . .
C17 C18 S2 118.2(2) . .
C13 C18 S2 119.8(2) . .
C20 C19 C24 117.7(3) . .
C20 C19 C16 121.2(3) . .
C24 C19 C16 121.2(3) . .
C21 C20 C19 120.8(3) . .
C21 C20 H20 119.6 . .
C19 C20 H20 119.6 . .
C22 C21 C20 120.7(4) . .
C22 C21 H21 119.6 . .
C20 C21 H21 119.6 . .
C23 C22 C21 119.3(3) . .
C23 C22 H22 120.4 . .
C21 C22 H22 120.4 . .
C22 C23 C24 120.4(3) . .
C22 C23 H23 119.8 . .
C24 C23 H23 119.8 . .
C23 C24 C19 121.1(3) . .
C23 C24 H24 119.4 . .
C19 C24 H24 119.4 . .
O3 C25 C26 121.1(3) . .
O3 C25 C30 121.2(3) . .
C26 C25 C30 117.7(3) . .
C27 C26 C25 121.0(3) . .
C27 C26 S2 121.3(3) . .
C25 C26 S2 117.4(2) . .
C26 C27 C28 120.7(3) . .
C26 C27 H27 119.7 . .
C28 C27 H27 119.7 . .
C29 C28 C27 118.6(3) . .
C29 C28 C31 121.2(3) . .
C27 C28 C31 120.2(3) . .
C28 C29 C30 120.6(3) . .
C28 C29 H29 119.7 . .
C30 C29 H29 119.7 . .
C29 C30 C25 120.8(3) . .
C29 C30 S3 121.9(2) . .
C25 C30 S3 117.3(2) . .
C32 C31 C36 118.1(3) . .
C32 C31 C28 119.8(3) . .
C36 C31 C28 122.1(4) . .
C31 C32 C33 121.4(4) . .
C31 C32 H32 119.3 . .
C33 C32 H32 119.3 . .
C34 C33 C32 118.7(5) . .
C34 C33 H33 120.6 . .
C32 C33 H33 120.6 . .
C35 C34 C33 121.0(4) . .
C35 C34 H34 119.5 . .
C33 C34 H34 119.5 . .
C34 C35 C36 120.4(4) . .
C34 C35 H35 119.8 . .
C36 C35 H35 119.8 . .
C31 C36 C35 120.2(4) . .
C31 C36 H36 119.9 . .
C35 C36 H36 119.9 . .
O4 C37 C42 122.1(2) . .
O4 C37 C38 122.6(3) . .
C42 C37 C38 115.3(2) . .
C39 C38 C37 121.5(3) . .
C39 C38 S3 118.0(2) . .
C37 C38 S3 120.5(2) . .
C40 C39 C38 122.2(3) . .
C40 C39 H39 118.9 . .
C38 C39 H39 118.9 . .
C39 C40 C41 117.7(3) . .
C39 C40 C43 119.4(3) . .
C41 C40 C43 122.9(3) . .
C42 C41 C40 120.7(3) . .
C42 C41 H41 119.7 . .
C40 C41 H41 119.7 . .
C41 C42 C37 122.6(3) . .
C41 C42 S4 118.9(2) . .
C37 C42 S4 118.5(2) . .
C48 C43 C44 118.8(3) . .
C48 C43 C40 121.9(3) . .
C44 C43 C40 119.3(3) . .
C45 C44 C43 119.4(4) . .
C45 C44 H44 120.3 . .
C43 C44 H44 120.3 . .
C46 C45 C44 120.0(5) . .
C46 C45 H45 120.0 . .
C44 C45 H45 120.0 . .
C47 C46 C45 120.4(4) . .
C47 C46 H46 119.8 . .
C45 C46 H46 119.8 . .
C46 C47 C48 121.6(4) . .
C46 C47 H47 119.2 . .
C48 C47 H47 119.2 . .
C43 C48 C47 119.6(4) . .
C43 C48 H48 120.2 . .
C47 C48 H48 120.2 . .
O5 C49 C50 122.6(3) . .
O5 C49 C54 122.6(3) . .
C50 C49 C54 114.8(3) . .
C51 C50 C49 123.2(3) . .
C51 C50 S6 118.0(3) . 2_655
C49 C50 S6 118.7(2) . 2_655
C50 C51 C52 120.6(4) . .
C50 C51 H51 119.7 . .
C52 C51 H51 119.7 . .
C53 C52 C51 118.0(3) . .
C53 C52 C55 121.5(4) . .
C51 C52 C55 120.5(4) . .
C52 C53 C54 120.8(3) . .
C52 C53 H53 119.6 . .
C54 C53 H53 119.6 . .
C53 C54 C49 122.6(3) . .
C53 C54 S5 118.5(3) . .
C49 C54 S5 118.9(2) . .
C60 C55 C56 118.1(5) . .
C60 C55 C52 121.3(5) . .
C56 C55 C52 120.6(4) . .
C55 C56 C57 120.0(6) . .
C55 C56 H56 120.0 . .
C57 C56 H56 120.0 . .
C58 C57 C56 120.5(7) . .
C58 C57 H57 119.7 . .
C56 C57 H57 119.7 . .
C59 C58 C57 119.0(5) . .
C59 C58 H58 120.5 . .
C57 C58 H58 120.5 . .
C58 C59 C60 124.0(8) . .
C58 C59 H59 118.0 . .
C60 C59 H59 118.0 . .
C55 C60 C59 118.2(7) . .
C55 C60 H60 120.9 . .
C59 C60 H60 120.9 . .
O6 C61 C66 122.0(2) . .
O6 C61 C62 122.1(3) . .
C66 C61 C62 115.9(3) . .
C63 C62 C61 121.9(3) . .
C63 C62 S5 120.0(2) . .
C61 C62 S5 118.1(2) . .
C62 C63 C64 121.0(3) . .
C62 C63 H63 119.5 . .
C64 C63 H63 119.5 . .
C63 C64 C65 117.8(3) . .
C63 C64 C67 121.7(3) . .
C65 C64 C67 120.4(3) . .
C66 C65 C64 120.9(3) . .
C66 C65 H65 119.6 . .
C64 C65 H65 119.6 . .
C65 C66 C61 122.4(3) . .
C65 C66 S6 119.2(2) . .
C61 C66 S6 118.3(2) . .
C72 C67 C68 116.3(4) . .
C72 C67 C64 122.7(4) . .
C68 C67 C64 120.5(4) . .
C69 C68 C67 120.4(4) . .
C69 C68 H68 119.8 . .
C67 C68 H68 119.8 . .
C70 C69 C68 119.5(5) . .
C70 C69 H69 120.2 . .
C68 C69 H69 120.2 . .
C71 C70 C69 119.6(5) . .
C71 C70 H70 120.2 . .
C69 C70 H70 120.2 . .
C70 C71 C72 121.4(6) . .
C70 C71 H71 119.3 . .
C72 C71 H71 119.3 . .
C67 C72 C71 122.4(5) . .
C67 C72 H72 118.8 . .
C71 C72 H72 118.8 . .
O8 C73 O9 119.1(3) . .
O8 C73 O7 118.6(3) . .
O9 C73 O7 122.2(2) . .
N4 C74 N1 110.8(3) . .
N4 C74 C75 125.4(4) . .
N1 C74 C75 123.7(4) . .
C74 C75 H75A 109.5 . .
C74 C75 H75B 109.5 . .
H75A C75 H75B 109.5 . .
C74 C75 H75C 109.5 . .
H75A C75 H75C 109.5 . .
H75B C75 H75C 109.5 . .
N5 C76 C77 122.9(5) . .
N5 C76 H76 118.6 . .
C77 C76 H76 118.6 . .
C76 C77 C78 118.2(4) . .
C76 C77 H77 120.9 . .
C78 C77 H77 120.9 . .
C79 C78 C77 119.1(4) . .
C79 C78 H78 120.5 . .
C77 C78 H78 120.5 . .
C80 C79 C78 118.5(6) . .
C80 C79 H79 120.7 . .
C78 C79 H79 120.7 . .
N5 C80 C79 123.3(5) . .
N5 C80 H80 118.3 . .
C79 C80 H80 118.3 . .
N6 C81 N9 112.7(4) . .
N6 C81 C82 123.9(4) . .
N9 C81 C82 123.4(3) . .
C81 C82 H82A 109.5 . .
C81 C82 H82B 109.5 . .
H82A C82 H82B 109.5 . .
C81 C82 H82C 109.5 . .
H82A C82 H82C 109.5 . .
H82B C82 H82C 109.5 . .
N10 C83 C84 123.4(4) . .
N10 C83 H83 118.3 . .
C84 C83 H83 118.3 . .
C83 C84 C85 119.0(4) . .
C83 C84 H84 120.5 . .
C85 C84 H84 120.5 . .
C86 C85 C84 118.3(4) . .
C86 C85 H85 120.9 . .
C84 C85 H85 120.9 . .
C85 C86 C87 118.9(4) . .
C85 C86 H86 120.6 . .
C87 C86 H86 120.6 . .
N10 C87 C86 122.9(3) . .
N10 C87 H87 118.5 . .
C86 C87 H87 118.5 . .
N11 C88 N14 110.6(3) . .
N11 C88 C89 125.7(3) . .
N14 C88 C89 123.6(3) . .
C88 C89 H89A 109.5 . .
C88 C89 H89B 109.5 . .
H89A C89 H89B 109.5 . .
C88 C89 H89C 109.5 . .
H89A C89 H89C 109.5 . .
H89B C89 H89C 109.5 . .
N18 C90 N15 110.7(2) . .
N18 C90 C91 125.0(2) . .
N15 C90 C91 124.3(2) . .
C90 C91 H91A 109.5 . .
C90 C91 H91B 109.5 . .
H91A C91 H91B 109.5 . .
C90 C91 H91C 109.5 . .
H91A C91 H91C 109.5 . .
H91B C91 H91C 109.5 . .
O11 C97 N20 114.2(18) . .
O12 C100 N21 129.1(14) . .
C94A N19A C92A 117.6(9) . .
C94A N19A C93A 122.5(10) . .
C92A N19A C93A 119.4(10) . .
O10A C94A N19A 121.1(9) . .
C94B N19B C93B 117.9(11) . .
C94B N19B C92B 122.7(11) . .
C93B N19B C92B 117.6(11) . .
O10B C94B N19B 122.7(11) . .

loop_
_geom_bond_atom_site_label_1
_geom_bond_atom_site_label_2
_geom_bond_distance
_geom_bond_site_symmetry_2
Ni1 N2 2.043(3) .
Ni1 O7 2.052(2) .
Ni1 O2 2.0762(19) .
Ni1 O1 2.0785(19) .
Ni1 N18 2.178(2) 2_655
Ni1 S1 2.3508(8) .
Ni2 O3 2.033(2) .
Ni2 N5 2.046(3) .
Ni2 O2 2.074(2) .
Ni2 O8 2.089(2) .
Ni2 N6 2.097(3) .
Ni2 S2 2.4441(8) .
Ni3 O3 2.032(2) .
Ni3 N10 2.067(3) .
Ni3 N7 2.071(3) .
Ni3 O4 2.077(2) .
Ni3 O8 2.0833(19) .
Ni3 S3 2.4245(8) .
Ni4 N12 2.028(3) .
Ni4 O9 2.0624(19) .
Ni4 O1 2.079(2) .
Ni4 O4 2.0795(19) .
Ni4 N15 2.174(2) .
Ni4 S4 2.3523(8) .
Ni5 O6 2.0187(19) .
Ni5 N16 2.060(2) .
Ni5 O9 2.0755(19) .
Ni5 N11 2.113(3) .
Ni5 O5 2.121(2) .
Ni5 S5 2.3777(8) .
Ni6 O6 2.0280(18) .
Ni6 N17 2.058(2) .
Ni6 N3 2.077(3) 2_655
Ni6 O7 2.0783(18) 2_655
Ni6 O5 2.115(2) 2_655
Ni6 S6 2.3643(8) .
S1 C14 1.781(3) .
S1 C6 1.784(3) .
S2 C18 1.772(3) .
S2 C26 1.782(3) .
S3 C38 1.775(3) .
S3 C30 1.783(3) .
S4 C2 1.781(3) .
S4 C42 1.788(3) .
S5 C54 1.771(4) .
S5 C62 1.780(3) .
S6 C50 1.772(4) 2_655
S6 C66 1.779(3) .
O1 C1 1.322(3) .
O2 C13 1.311(3) .
O3 C25 1.317(3) .
O4 C37 1.320(3) .
O5 C49 1.334(3) .
O5 Ni6 2.115(2) 2_655
O6 C61 1.319(3) .
O7 C73 1.288(3) .
O7 Ni6 2.0783(18) 2_655
O8 C73 1.274(3) .
O9 C73 1.280(4) .
O11 C97 1.271(15) .
O12 C100 1.293(14) .
N1 N2 1.327(4) .
N1 C74 1.355(5) .
N2 N3 1.318(3) .
N3 N4 1.318(4) .
N3 Ni6 2.077(3) 2_655
N4 C74 1.339(5) .
N5 C80 1.336(6) .
N5 C76 1.340(5) .
N6 C81 1.319(4) .
N6 N7 1.425(5) .
N7 N8 1.284(4) .
N8 N9 1.368(5) .
N9 C81 1.341(6) .
N10 C83 1.336(4) .
N10 C87 1.336(4) .
N11 C88 1.340(4) .
N11 N12 1.345(3) .
N12 N13 1.304(4) .
N13 N14 1.354(4) .
N14 C88 1.340(5) .
N15 N16 1.338(3) .
N15 C90 1.339(3) .
N16 N17 1.297(3) .
N17 N18 1.339(3) .
N18 C90 1.335(3) .
N18 Ni1 2.178(2) 2_655
N20 C97 1.320(14) .
N20 C95 1.434(10) .
N20 C96 1.550(15) .
N21 C100 1.329(13) .
N21 C98 1.391(13) .
N21 C99 1.445(12) .
N22 C101 1.443(13) .
N22 C102 1.47(2) .
N22 C102 1.47(2) 2_655
C1 C6 1.408(4) .
C1 C2 1.423(4) .
C2 C3 1.386(4) .
C3 C4 1.393(5) .
C3 H3 0.9500 .
C4 C5 1.385(5) .
C4 C7 1.492(5) .
C5 C6 1.392(4) .
C5 H5 0.9500 .
C7 C8 1.375(6) .
C7 C12 1.380(7) .
C8 C9 1.371(7) .
C8 H8 0.9500 .
C9 C10 1.333(9) .
C9 H9 0.9500 .
C10 C11 1.355(9) .
C10 H10 0.9500 .
C11 C12 1.390(8) .
C11 H11 0.9500 .
C12 H12 0.9500 .
C13 C18 1.417(4) .
C13 C14 1.419(4) .
C14 C15 1.391(4) .
C15 C16 1.399(4) .
C15 H15 0.9500 .
C16 C17 1.395(5) .
C16 C19 1.478(4) .
C17 C18 1.390(4) .
C17 H17 0.9500 .
C19 C20 1.393(5) .
C19 C24 1.405(4) .
C20 C21 1.386(5) .
C20 H20 0.9500 .
C21 C22 1.383(6) .
C21 H21 0.9500 .
C22 C23 1.381(6) .
C22 H22 0.9500 .
C23 C24 1.381(5) .
C23 H23 0.9500 .
C24 H24 0.9500 .
C25 C26 1.399(5) .
C25 C30 1.404(4) .
C26 C27 1.392(4) .
C27 C28 1.396(5) .
C27 H27 0.9500 .
C28 C29 1.392(5) .
C28 C31 1.490(4) .
C29 C30 1.398(4) .
C29 H29 0.9500 .
C31 C32 1.388(6) .
C31 C36 1.393(5) .
C32 C33 1.401(5) .
C32 H32 0.9500 .
C33 C34 1.376(8) .
C33 H33 0.9500 .
C34 C35 1.355(7) .
C34 H34 0.9500 .
C35 C36 1.400(5) .
C35 H35 0.9500 .
C36 H36 0.9500 .
C37 C42 1.408(4) .
C37 C38 1.422(4) .
C38 C39 1.386(4) .
C39 C40 1.377(5) .
C39 H39 0.9500 .
C40 C41 1.401(4) .
C40 C43 1.495(4) .
C41 C42 1.389(4) .
C41 H41 0.9500 .
C43 C48 1.368(5) .
C43 C44 1.406(6) .
C44 C45 1.406(6) .
C44 H44 0.9500 .
C45 C46 1.360(7) .
C45 H45 0.9500 .
C46 C47 1.331(7) .
C46 H46 0.9500 .
C47 C48 1.404(5) .
C47 H47 0.9500 .
C48 H48 0.9500 .
C49 C50 1.408(5) .
C49 C54 1.409(5) .
C50 C51 1.387(4) .
C50 S6 1.772(4) 2_655
C51 C52 1.399(6) .
C51 H51 0.9500 .
C52 C53 1.387(6) .
C52 C55 1.493(5) .
C53 C54 1.402(4) .
C53 H53 0.9500 .
C55 C60 1.374(8) .
C55 C56 1.390(8) .
C56 C57 1.401(7) .
C56 H56 0.9500 .
C57 C58 1.352(10) .
C57 H57 0.9500 .
C58 C59 1.295(11) .
C58 H58 0.9500 .
C59 C60 1.408(8) .
C59 H59 0.9500 .
C60 H60 0.9500 .
C61 C66 1.403(4) .
C61 C62 1.411(4) .
C62 C63 1.392(4) .
C63 C64 1.392(5) .
C63 H63 0.9500 .
C64 C65 1.402(4) .
C64 C67 1.495(5) .
C65 C66 1.382(4) .
C65 H65 0.9500 .
C67 C72 1.326(7) .
C67 C68 1.409(6) .
C68 C69 1.403(6) .
C68 H68 0.9500 .
C69 C70 1.354(8) .
C69 H69 0.9500 .
C70 C71 1.317(9) .
C70 H70 0.9500 .
C71 C72 1.388(6) .
C71 H71 0.9500 .
C72 H72 0.9500 .
C74 C75 1.474(6) .
C75 H75A 0.9800 .
C75 H75B 0.9800 .
C75 H75C 0.9800 .
C76 C77 1.378(6) .
C76 H76 0.9500 .
C77 C78 1.400(9) .
C77 H77 0.9500 .
C78 C79 1.378(9) .
C78 H78 0.9500 .
C79 C80 1.375(6) .
C79 H79 0.9500 .
C80 H80 0.9500 .
C81 C82 1.482(6) .
C82 H82A 0.9800 .
C82 H82B 0.9800 .
C82 H82C 0.9800 .
C83 C84 1.371(5) .
C83 H83 0.9500 .
C84 C85 1.394(6) .
C84 H84 0.9500 .
C85 C86 1.376(6) .
C85 H85 0.9500 .
C86 C87 1.392(5) .
C86 H86 0.9500 .
C87 H87 0.9500 .
C88 C89 1.471(5) .
C89 H89A 0.9800 .
C89 H89B 0.9800 .
C89 H89C 0.9800 .
C90 C91 1.482(4) .
C91 H91A 0.9800 .
C91 H91B 0.9800 .
C91 H91C 0.9800 .
O10A C94A 1.240(11) .
N19A C94A 1.356(11) .
N19A C92A 1.431(16) .
N19A C93A 1.475(17) .
O10B C94B 1.277(14) .
N19B C94B 1.348(14) .
N19B C93B 1.466(18) .
N19B C92B 1.496(19) .

loop_
_platon_squeeze_void_nr
_platon_squeeze_void_average_x
_platon_squeeze_void_average_y
_platon_squeeze_void_average_z
_platon_squeeze_void_volume
_platon_squeeze_void_count_electrons
1 -0.004 0.750 0.254 2497.3 288.2
2 -0.004 0.250 0.754 2486.9 287.2
3 0.057 0.514 0.037 10.8 1.9
4 0.057 0.486 0.537 10.8 0.3
5 0.443 0.014 0.463 10.7 1.8
6 0.443 0.986 0.963 10.7 -0.1
7 0.557 0.014 0.037 10.8 1.9
8 0.557 0.986 0.537 10.8 0.3
9 0.943 0.514 0.463 10.7 1.8
10 0.943 0.486 0.963 10.7 -0.1
